data_2209309
loop_
_publ_author_name
'Qin He'
'Jun-Feng Zi'
'Fu-Juan Zhang'

_publ_section_title
;
 Poly[diaqua-\m~6~-succinato-di-\m~5~-succinatodineodymium(III)]
;
_journal_coeditor_code SJ2053
_journal_issue 6
_journal_name_full 'Acta Crystallographica Section E'
_journal_page_first m1266
_journal_page_last m1267
_journal_paper_doi 10.1107/S1600536806016278
_journal_volume 62
_journal_year 2006
_chemical_formula_iupac '[Nd2 (C4 H4 O4)3 (H2 O)2]'
_chemical_formula_moiety 'C12 H16 Nd2 O14'
_chemical_formula_sum 'C12 H16 Nd2 O14'
_chemical_formula_weight 672.73
_chemical_name_systematic
;
Poly[diaqua-\m~6~-succinato-di-\m~5~-succinato-dineodymium(III)]
;
_space_group_IT_number 2
_symmetry_cell_setting triclinic
_symmetry_space_group_name_Hall '-P 1'
_symmetry_space_group_name_H-M 'P -1'
_atom_sites_solution_hydrogens 'difmap (O-H) and geom (others)'
_atom_sites_solution_primary direct
_atom_sites_solution_secondary difmap
_audit_creation_method SHELXL-97
_cell_angle_alpha 96.987(4)
_cell_angle_beta 97.015(4)
_cell_angle_gamma 103.514(4)
_cell_formula_units_Z 2
_cell_length_a 7.8430(10)
_cell_length_b 8.1110(10)
_cell_length_c 14.218(3)
_cell_measurement_reflns_used 126
_cell_measurement_temperature 290(2)
_cell_measurement_theta_max 26.2
_cell_measurement_theta_min 3.3
_cell_volume 862.2(2)
_computing_cell_refinement 'SAINT (Bruker, 1998)'
_computing_data_collection 'SMART (Bruker, 1998)'
_computing_data_reduction SAINT
_computing_molecular_graphics 'SHELXTL (Bruker, 1998)'
_computing_publication_material SHELXTL
_computing_structure_refinement 'SHELXL97 (Sheldrick, 1997)'
_computing_structure_solution 'SHELXS97 (Sheldrick, 1997)'
_diffrn_ambient_temperature 290(2)
_diffrn_measured_fraction_theta_full 0.981
_diffrn_measured_fraction_theta_max 0.981
_diffrn_measurement_device_type 'Bruker SMART CCD area-detector'
_diffrn_measurement_method '\f and \w'
_diffrn_radiation_monochromator graphite
_diffrn_radiation_source 'fine-focus sealed tube'
_diffrn_radiation_type MoK\a
_diffrn_radiation_wavelength 0.71073
_diffrn_reflns_av_R_equivalents 0.0092
_diffrn_reflns_av_sigmaI/netI 0.0158
_diffrn_reflns_limit_h_max 7
_diffrn_reflns_limit_h_min -9
_diffrn_reflns_limit_k_max 10
_diffrn_reflns_limit_k_min -7
_diffrn_reflns_limit_l_max 16
_diffrn_reflns_limit_l_min -17
_diffrn_reflns_number 5015
_diffrn_reflns_theta_full 26.43
_diffrn_reflns_theta_max 26.43
_diffrn_reflns_theta_min 1.46
_diffrn_standards_number 0
_exptl_absorpt_coefficient_mu 6.031
_exptl_absorpt_correction_T_max 0.646
_exptl_absorpt_correction_T_min 0.438
_exptl_absorpt_correction_type multi-scan
_exptl_absorpt_process_details '(SADABS; Sheldrick, 1996)'
_exptl_crystal_colour colorless
_exptl_crystal_density_diffrn 2.591
_exptl_crystal_density_method 'not measured'
_exptl_crystal_description plate
_exptl_crystal_F_000 640
_exptl_crystal_size_max 0.18
_exptl_crystal_size_mid 0.11
_exptl_crystal_size_min 0.07
_refine_diff_density_max 0.452
_refine_diff_density_min -0.528
_refine_ls_extinction_coef 0.0087(13)
_refine_ls_extinction_expression Fc^*^=kFc[1+0.001xFc^2^\l^3^/sin(2\q)]^-1/4^
_refine_ls_extinction_method SHELXL97
_refine_ls_goodness_of_fit_ref 1.054
_refine_ls_hydrogen_treatment constr
_refine_ls_matrix_type full
_refine_ls_number_parameters 254
_refine_ls_number_reflns 3521
_refine_ls_number_restraints 0
_refine_ls_restrained_S_all 1.054
_refine_ls_R_factor_all 0.0161
_refine_ls_R_factor_gt 0.0144
_refine_ls_shift/su_max 0.005
_refine_ls_shift/su_mean 0.000
_refine_ls_structure_factor_coef Fsqd
_refine_ls_weighting_details 'calc w=1/[\s^2^(Fo^2^)+(0.0189P)^2^+0.6339P] where P=(Fo^2^+2Fc^2^)/3'
_refine_ls_weighting_scheme calc
_refine_ls_wR_factor_gt 0.0366
_refine_ls_wR_factor_ref 0.0372
_reflns_number_gt 3226
_reflns_number_total 3521
_reflns_threshold_expression I>2\s(I)
_cod_data_source_file sj2053.cif
_cod_data_source_block I
_cod_database_code 2209309
_cod_database_fobs_code 2209309

loop_
_symmetry_equiv_pos_as_xyz
'x, y, z'
'-x, -y, -z'

loop_
_atom_site_type_symbol
_atom_site_label
_atom_site_fract_x
_atom_site_fract_y
_atom_site_fract_z
_atom_site_U_iso_or_equiv
_atom_site_adp_type
_atom_site_calc_flag
_atom_site_refinement_flags
_atom_site_occupancy
Nd Nd1 0.629614(15) 0.569797(15) 0.789888(8) 0.01379(5) Uani d . 1
Nd Nd2 1.090618(15) 0.488763(15) 0.703383(8) 0.01356(5) Uani d . 1
O O1 0.8441(2) 0.6547(2) 0.68319(12) 0.0202(4) Uani d . 1
O O2 1.0579(2) 0.7117(2) 0.59868(12) 0.0228(4) Uani d . 1
C C1 0.9120(3) 0.7330(3) 0.61893(16) 0.0161(5) Uani d . 1
C C2 0.8224(3) 0.8533(3) 0.57211(17) 0.0202(5) Uani d . 1
H H2A 0.8919 0.8997 0.5250 0.024 Uiso calc R 1
H H2B 0.8222 0.9485 0.6205 0.024 Uiso calc R 1
C C3 0.6320(3) 0.7728(3) 0.52265(16) 0.0187(5) Uani d . 1
H H3A 0.5655 0.7141 0.5673 0.022 Uiso calc R 1
H H3B 0.5776 0.8633 0.5061 0.022 Uiso calc R 1
C C4 0.6188(3) 0.6465(3) 0.43261(16) 0.0164(5) Uani d . 1
O O3 0.7496(2) 0.5860(2) 0.42278(12) 0.0254(4) Uani d . 1
O O4 0.4762(2) 0.6082(2) 0.37366(12) 0.0230(4) Uani d . 1
O O5 1.1454(2) 0.6623(2) 0.86359(12) 0.0277(4) Uani d . 1
O O6 0.8961(2) 0.7234(2) 0.89717(13) 0.0280(4) Uani d . 1
C C5 1.0590(3) 0.7395(3) 0.91493(16) 0.0168(5) Uani d . 1
C C6 1.1584(3) 0.8606(3) 1.00510(16) 0.0164(5) Uani d . 1
H H6A 1.1402 0.9742 1.0018 0.020 Uiso calc R 1
H H6B 1.2845 0.8691 1.0088 0.020 Uiso calc R 1
C C7 1.0953(3) 0.7984(3) 1.09536(16) 0.0186(5) Uani d . 1
H H7A 1.1074 0.8973 1.1437 0.022 Uiso calc R 1
H H7B 0.9703 0.7394 1.0801 0.022 Uiso calc R 1
C C8 1.1950(3) 0.6801(3) 1.13650(16) 0.0169(5) Uani d . 1
O O7 1.1610(2) 0.6293(2) 1.21575(11) 0.0194(3) Uani d . 1
O O8 1.3121(3) 0.6321(3) 1.09621(14) 0.0324(5) Uani d . 1
O O9 0.3810(2) 0.7009(2) 0.72856(12) 0.0200(4) Uani d . 1
O O10 0.6416(2) 0.8776(2) 0.77715(15) 0.0231(5) Uani d . 1
C C9 0.4833(3) 0.8524(3) 0.74158(16) 0.0185(5) Uani d . 1
C C10 0.4117(3) 0.9994(3) 0.71278(18) 0.0230(5) Uani d . 1
H H10A 0.3266 0.9598 0.6542 0.028 Uiso calc R 1
H H10B 0.5080 1.0895 0.7005 0.028 Uiso calc R 1
C C11 0.3219(4) 1.0704(3) 0.79255(19) 0.0261(6) Uani d . 1
H H11A 0.2271 0.9797 0.8057 0.031 Uiso calc R 1
H H11B 0.4076 1.1119 0.8508 0.031 Uiso calc R 1
C C12 0.2474(3) 1.2148(3) 0.76312(17) 0.0204(5) Uani d . 1
O O11 0.1028(2) 1.1826(2) 0.70984(15) 0.0317(4) Uani d . 1
O O12 0.3344(2) 1.3719(2) 0.79327(12) 0.0209(4) Uani d . 1
O O13 0.5039(3) 0.6721(3) 0.93370(14) 0.0373(5) Uani d . 1
O O14 0.8451(2) 0.3148(2) 0.57946(12) 0.0251(4) Uani d . 1
H H13A 0.3967 0.6612 0.9195 0.050 Uiso d . 1
H H13B 0.5208 0.6459 0.9872 0.050 Uiso d . 1
H H14A 0.8658 0.3022 0.5242 0.050 Uiso d . 1
H H14B 0.7479 0.3327 0.5851 0.050 Uiso d . 1

loop_
_atom_site_aniso_label
_atom_site_aniso_U_11
_atom_site_aniso_U_22
_atom_site_aniso_U_33
_atom_site_aniso_U_12
_atom_site_aniso_U_13
_atom_site_aniso_U_23
Nd1 0.01075(7) 0.01804(7) 0.01418(7) 0.00686(5) 0.00163(5) 0.00268(5)
Nd2 0.01072(7) 0.01661(7) 0.01445(7) 0.00631(5) 0.00181(5) 0.00125(5)
O1 0.0204(9) 0.0227(9) 0.0208(8) 0.0079(7) 0.0071(7) 0.0075(7)
O2 0.0152(8) 0.0350(10) 0.0218(8) 0.0094(7) 0.0040(7) 0.0107(7)
C1 0.0158(11) 0.0155(11) 0.0144(10) 0.0019(9) -0.0002(9) -0.0006(8)
C2 0.0206(12) 0.0177(12) 0.0213(12) 0.0038(10) -0.0001(10) 0.0045(9)
C3 0.0181(12) 0.0218(12) 0.0177(11) 0.0102(10) 0.0002(9) 0.0017(9)
C4 0.0150(11) 0.0192(12) 0.0153(10) 0.0032(9) 0.0044(9) 0.0041(9)
O3 0.0188(9) 0.0374(11) 0.0207(8) 0.0128(8) 0.0025(7) -0.0040(7)
O4 0.0169(9) 0.0300(10) 0.0201(8) 0.0068(7) -0.0001(7) -0.0022(7)
O5 0.0202(9) 0.0382(11) 0.0218(9) 0.0084(8) 0.0032(7) -0.0089(8)
O6 0.0154(9) 0.0390(11) 0.0263(9) 0.0107(8) -0.0050(7) -0.0075(8)
C5 0.0175(11) 0.0185(12) 0.0144(10) 0.0047(9) 0.0004(9) 0.0050(9)
C6 0.0157(11) 0.0156(11) 0.0172(11) 0.0053(9) -0.0003(9) 0.0008(9)
C7 0.0194(12) 0.0214(12) 0.0158(11) 0.0090(10) 0.0008(9) 0.0012(9)
C8 0.0143(11) 0.0196(12) 0.0164(11) 0.0038(9) 0.0001(9) 0.0041(9)
O7 0.0214(9) 0.0221(9) 0.0178(8) 0.0083(7) 0.0055(7) 0.0066(7)
O8 0.0312(10) 0.0507(13) 0.0328(10) 0.0287(10) 0.0183(9) 0.0250(9)
O9 0.0159(8) 0.0163(8) 0.0283(9) 0.0053(7) 0.0005(7) 0.0051(7)
O10 0.0190(9) 0.0186(9) 0.0280(13) 0.0049(7) -0.0048(9) 0.0023(9)
C9 0.0189(12) 0.0186(12) 0.0187(11) 0.0069(10) 0.0044(9) 0.0002(9)
C10 0.0241(13) 0.0175(12) 0.0291(13) 0.0080(10) 0.0035(11) 0.0049(10)
C11 0.0338(15) 0.0207(13) 0.0293(13) 0.0138(11) 0.0086(12) 0.0076(10)
C12 0.0232(13) 0.0201(12) 0.0235(12) 0.0108(10) 0.0113(10) 0.0064(10)
O11 0.0258(10) 0.0191(9) 0.0473(12) 0.0073(8) -0.0052(9) 0.0018(8)
O12 0.0189(8) 0.0170(9) 0.0280(9) 0.0059(7) 0.0028(7) 0.0056(7)
O13 0.0276(11) 0.0564(14) 0.0273(10) 0.0116(10) 0.0098(8) -0.0031(9)
O14 0.0186(9) 0.0368(11) 0.0190(8) 0.0086(8) 0.0022(7) -0.0015(7)

loop_
_atom_type_symbol
_atom_type_description
_atom_type_scat_dispersion_real
_atom_type_scat_dispersion_imag
_atom_type_scat_source
C C 0.0033 0.0016 'International Tables Vol C Tables 4.2.6.8 and 6.1.1.4'
H H 0.0000 0.0000 'International Tables Vol C Tables 4.2.6.8 and 6.1.1.4'
O O 0.0106 0.0060 'International Tables Vol C Tables 4.2.6.8 and 6.1.1.4'
Nd Nd -0.1943 3.0179 'International Tables Vol C Tables 4.2.6.8 and 6.1.1.4'

loop_
_geom_angle_atom_site_label_1
_geom_angle_atom_site_label_2
_geom_angle_atom_site_label_3
_geom_angle_site_symmetry_1
_geom_angle_site_symmetry_3
_geom_angle
O6 Nd1 O1 . . 76.10(6)
O6 Nd1 O12 . 1_545 139.86(6)
O1 Nd1 O12 . 1_545 142.11(6)
O6 Nd1 O10 . . 76.80(6)
O1 Nd1 O10 . . 73.98(6)
O12 Nd1 O10 1_545 . 118.09(6)
O6 Nd1 O13 . . 78.82(6)
O1 Nd1 O13 . . 144.43(6)
O12 Nd1 O13 1_545 . 70.38(6)
O10 Nd1 O13 . . 76.04(7)
O6 Nd1 O8 . 2_767 74.54(7)
O1 Nd1 O8 . 2_767 118.55(6)
O12 Nd1 O8 1_545 2_767 74.18(6)
O10 Nd1 O8 . 2_767 144.10(7)
O13 Nd1 O8 . 2_767 77.57(7)
O6 Nd1 O4 . 2_666 141.91(6)
O1 Nd1 O4 . 2_666 70.07(6)
O12 Nd1 O4 1_545 2_666 72.07(6)
O10 Nd1 O4 . 2_666 109.09(7)
O13 Nd1 O4 . 2_666 139.23(6)
O8 Nd1 O4 2_767 2_666 106.80(7)
O6 Nd1 O9 . . 125.01(6)
O1 Nd1 O9 . . 101.55(6)
O12 Nd1 O9 1_545 . 69.79(6)
O10 Nd1 O9 . . 51.14(5)
O13 Nd1 O9 . . 73.16(6)
O8 Nd1 O9 2_767 . 139.33(6)
O4 Nd1 O9 2_666 . 79.52(6)
O6 Nd1 O7 . 2_767 74.60(6)
O1 Nd1 O7 . 2_767 69.63(6)
O12 Nd1 O7 1_545 2_767 103.65(6)
O10 Nd1 O7 . 2_767 137.91(6)
O13 Nd1 O7 . 2_767 126.51(6)
O8 Nd1 O7 2_767 2_767 51.03(5)
O4 Nd1 O7 2_666 2_767 77.60(6)
O9 Nd1 O7 . 2_767 157.10(5)
O6 Nd1 C9 . . 100.77(7)
O1 Nd1 C9 . . 86.90(6)
O3 Nd2 O5 2_766 . 139.91(6)
O3 Nd2 O7 2_766 2_767 142.19(6)
O5 Nd2 O7 . 2_767 73.46(6)
O3 Nd2 O9 2_766 1_655 72.04(6)
O5 Nd2 O9 . 1_655 69.73(6)
O7 Nd2 O9 2_767 1_655 143.02(6)
O3 Nd2 O14 2_766 . 78.82(6)
O5 Nd2 O14 . . 141.14(6)
O7 Nd2 O14 2_767 . 71.99(6)
O9 Nd2 O14 1_655 . 143.70(6)
O3 Nd2 O2 2_766 . 79.14(6)
O5 Nd2 O2 . . 100.71(7)
O7 Nd2 O2 2_767 . 117.97(5)
O9 Nd2 O2 1_655 . 73.23(6)
O14 Nd2 O2 . . 80.54(6)
O3 Nd2 O11 2_766 1_645 73.97(7)
O5 Nd2 O11 . 1_645 112.64(7)
O7 Nd2 O11 2_767 1_645 75.67(6)
O9 Nd2 O11 1_655 1_645 115.52(6)
O14 Nd2 O11 . 1_645 75.12(6)
O2 Nd2 O11 . 1_645 146.57(6)
O3 Nd2 O12 2_766 1_645 77.62(6)
O5 Nd2 O12 . 1_645 78.16(6)
O7 Nd2 O12 2_767 1_645 99.78(6)
O9 Nd2 O12 1_655 1_645 69.42(6)
O14 Nd2 O12 . 1_645 124.88(6)
O2 Nd2 O12 . 1_645 140.50(5)
O11 Nd2 O12 1_645 1_645 50.66(6)
O3 Nd2 O1 2_766 . 123.87(6)
O5 Nd2 O1 . . 79.78(6)
O7 Nd2 O1 2_767 . 68.40(5)
O9 Nd2 O1 1_655 . 107.75(6)
O14 Nd2 O1 . . 71.42(6)
O2 Nd2 O1 . . 50.20(5)
O11 Nd2 O1 1_645 . 136.68(6)
O12 Nd2 O1 1_645 . 157.24(5)
Nd1 O1 Nd2 . . 109.61(6)
C1 O2 Nd2 . . 98.00(14)
O2 C1 O1 . . 118.5(2)
O2 C1 C2 . . 121.3(2)
O1 C1 C2 . . 120.1(2)
O2 C1 Nd2 . . 57.17(12)
O1 C1 Nd2 . . 61.47(12)
C2 C1 Nd2 . . 177.62(16)
C1 C2 C3 . . 114.9(2)
C1 C2 H2A . . 108.6
C3 C2 H2A . . 108.6
C1 C2 H2B . . 108.6
C3 C2 H2B . . 108.6
H2A C2 H2B . . 107.5
C4 C3 C2 . . 113.4(2)
C4 C3 H3A . . 108.9
C2 C3 H3A . . 108.9
C4 C3 H3B . . 108.9
C2 C3 H3B . . 108.9
H3A C3 H3B . . 107.7
O3 C4 O4 . . 124.7(2)
O3 C4 C3 . . 117.4(2)
O4 C4 C3 . . 117.9(2)
O6 C5 O5 . . 124.5(2)
O6 C5 C6 . . 116.9(2)
O5 C5 C6 . . 118.6(2)
C5 C6 C7 . . 111.42(19)
C5 C6 H6A . . 109.3
C7 C6 H6A . . 109.3
C5 C6 H6B . . 109.3
C7 C6 H6B . . 109.3
H6A C6 H6B . . 108.0
C8 C7 C6 . . 113.88(19)
C8 C7 H7A . . 108.8
C6 C7 H7A . . 108.8
C8 C7 H7B . . 108.8
C6 C7 H7B . . 108.8
H7A C7 H7B . . 107.7
O8 C8 O7 . . 119.3(2)
O8 C8 C7 . . 121.6(2)
O7 C8 C7 . . 119.1(2)
Nd2 O7 Nd1 2_767 2_767 110.39(6)
C8 O8 Nd1 . 2_767 96.12(14)
C9 O9 Nd2 . 1_455 154.61(15)
C9 O9 Nd1 . . 93.14(14)
Nd2 O9 Nd1 1_455 . 110.89(6)
O10 C9 O9 . . 119.8(2)
O10 C9 C10 . . 120.3(2)
O9 C9 C10 . . 119.9(2)
O10 C9 Nd1 . . 58.97(13)
O9 C9 Nd1 . . 60.83(12)
C10 C9 Nd1 . . 177.48(16)
C9 C10 C11 . . 110.2(2)
C9 C10 H10A . . 109.6
C11 C10 H10A . . 109.6
C9 C10 H10B . . 109.6
C11 C10 H10B . . 109.6
H10A C10 H10B . . 108.1
C12 C11 C10 . . 110.2(2)
C12 C11 H11A . . 109.6
C10 C11 H11A . . 109.6
C12 C11 H11B . . 109.6
C10 C11 H11B . . 109.6
H11A C11 H11B . . 108.1
O11 C12 O12 . . 120.1(2)
O11 C12 C11 . . 120.0(2)
O12 C12 C11 . . 120.0(2)
O11 C12 Nd2 . 1_465 58.23(13)
O12 C12 Nd2 . 1_465 61.82(12)
C11 C12 Nd2 . 1_465 178.14(19)
C12 O11 Nd2 . 1_465 97.10(15)
C12 O12 Nd1 . 1_565 139.93(15)
C12 O12 Nd2 . 1_465 92.19(14)
Nd1 O12 Nd2 1_565 1_465 108.29(6)
Nd1 O13 H13A . . 110.3
Nd1 O13 H13B . . 126.0
H13A O13 H13B . . 107.4
Nd2 O14 H14A . . 116.9
Nd2 O14 H14B . . 114.4
H14A O14 H14B . . 115.1

loop_
_geom_bond_atom_site_label_1
_geom_bond_atom_site_label_2
_geom_bond_site_symmetry_2
_geom_bond_distance
_geom_bond_publ_flag
Nd1 O1 . 2.4375(16) yes
Nd1 O4 2_666 2.5163(17) yes
Nd1 O6 . 2.4059(17) yes
Nd1 O7 2_767 2.5591(17) yes
Nd1 O8 2_767 2.5158(18) yes
Nd1 O9 . 2.5441(17) yes
Nd1 O10 . 2.5063(19) yes
Nd1 O12 1_545 2.4994(17) yes
Nd1 O13 . 2.5108(19) yes
Nd2 O1 . 2.6091(17) yes
Nd2 O2 . 2.5161(18) yes
Nd2 O3 2_766 2.4078(17) yes
Nd2 O5 . 2.4602(17) yes
Nd2 O7 2_767 2.4645(17) yes
Nd2 O9 1_655 2.4691(17) yes
Nd2 O11 1_645 2.5200(19) yes
Nd2 O12 1_645 2.5948(17) yes
Nd2 O14 . 2.4699(18) yes
O1 C1 . 1.274(3) ?
O2 C1 . 1.258(3) ?
C1 C2 . 1.502(3) ?
C2 C3 . 1.525(3) ?
C2 H2A . 0.9700 ?
C2 H2B . 0.9700 ?
C3 C4 . 1.516(3) ?
C3 H3A . 0.9700 ?
C3 H3B . 0.9700 ?
C4 O3 . 1.251(3) ?
C4 O4 . 1.263(3) ?
O5 C5 . 1.262(3) ?
O6 C5 . 1.245(3) ?
C5 C6 . 1.519(3) ?
C6 C7 . 1.531(3) ?
C6 H6A . 0.9700 ?
C6 H6B . 0.9700 ?
C7 C8 . 1.499(3) ?
C7 H7A . 0.9700 ?
C7 H7B . 0.9700 ?
C8 O8 . 1.251(3) ?
C8 O7 . 1.283(3) ?
O9 C9 . 1.279(3) ?
O10 C9 . 1.242(3) ?
C9 C10 . 1.510(3) ?
C10 C11 . 1.530(4) ?
C10 H10A . 0.9700 ?
C10 H10B . 0.9700 ?
C11 C12 . 1.506(3) ?
C11 H11A . 0.9700 ?
C11 H11B . 0.9700 ?
C12 O11 . 1.237(3) ?
C12 O12 . 1.290(3) ?
O13 H13A . 0.820 ?
O13 H13B . 0.820 ?
O14 H14A . 0.820 ?
O14 H14B . 0.820 ?

loop_
_geom_hbond_atom_site_label_D
_geom_hbond_atom_site_label_H
_geom_hbond_atom_site_label_A
_geom_hbond_site_symmetry_A
_geom_hbond_distance_DH
_geom_hbond_distance_HA
_geom_hbond_distance_DA
_geom_hbond_angle_DHA
_geom_hbond_publ_flag
O13 H13A O5 1_455 0.82 2.04 2.845(3) 169 yes
O13 H13B O8 1_455 0.82 2.38 2.917(5) 124 yes
O14 H14A O2 2_766 0.82 1.91 2.731(4) 173 yes
O14 H14B O4 2_666 0.82 2.06 2.868(4) 169 yes

loop_
_geom_torsion_atom_site_label_1
_geom_torsion_atom_site_label_2
_geom_torsion_atom_site_label_3
_geom_torsion_atom_site_label_4
_geom_torsion_site_symmetry_1
_geom_torsion_site_symmetry_4
_geom_torsion
Nd1 O12 C12 O11 1_565 . -121.6(3)
Nd2 O12 C12 O11 1_465 . 0.7(2)
Nd1 O12 C12 C11 1_565 . 58.3(4)
Nd2 O12 C12 C11 1_465 . -179.5(2)
Nd1 O12 C12 Nd2 1_565 1_465 -122.2(2)
O11 C12 C11 C10 . . 80.7(3)
O12 C12 C11 C10 . . -99.1(3)
C12 C11 C10 C9 . . -178.8(2)
C11 C10 C9 O10 . . -96.7(3)
C11 C10 C9 O9 . . 84.0(3)
Nd1 O8 C8 O7 2_767 . 5.6(3)
Nd1 O8 C8 C7 2_767 . -175.7(2)
Nd2 O7 C8 O8 2_767 . -134.2(2)
Nd1 O7 C8 O8 2_767 . -5.5(2)
Nd2 O7 C8 C7 2_767 . 47.0(4)
Nd1 O7 C8 C7 2_767 . 175.8(2)
Nd2 O7 C8 Nd1 2_767 2_767 -128.8(2)
O8 C8 C7 C6 . . -3.2(3)
O7 C8 C7 C6 . . 175.5(2)
C8 C7 C6 C5 . . 89.2(3)
C7 C6 C5 O6 . . 63.0(3)
C7 C6 C5 O5 . . -116.7(3)
O6 C5 O5 Nd2 . . 11.3(4)
C6 C5 O5 Nd2 . . -169.02(17)
O10 C9 O9 Nd2 . 1_455 159.4(3)
C10 C9 O9 Nd2 . 1_455 -21.3(5)
Nd1 C9 O9 Nd2 . 1_455 161.5(4)
O10 C9 O9 Nd1 . . -2.1(2)
C10 C9 O9 Nd1 . . 177.2(2)
O9 C9 O10 Nd1 . . 2.1(3)
C10 C9 O10 Nd1 . . -177.1(2)
C9 O10 Nd1 O6 . . -162.18(17)
C9 O10 Nd1 O1 . . 118.73(17)
C9 O10 Nd1 O12 . 1_545 -22.29(19)
C9 O10 Nd1 O4 . 2_666 57.09(17)
C9 O10 Nd1 O8 . 2_767 -124.48(16)
C9 O10 Nd1 O13 . . -80.60(17)
C9 O10 Nd1 O9 . . -1.19(14)
C9 O10 Nd1 O7 . 2_767 149.62(14)
C9 O10 Nd1 C8 . 2_767 -169.77(14)
C9 O9 Nd1 O6 . . 23.94(16)
Nd2 O9 Nd1 O6 1_455 . -147.68(7)
C9 O9 Nd1 O1 . . -57.08(14)
Nd2 O9 Nd1 O1 1_455 . 131.30(7)
C9 O9 Nd1 O12 . 1_545 161.37(15)
Nd2 O9 Nd1 O12 1_455 1_545 -10.24(6)
C9 O9 Nd1 O10 . . 1.15(14)
Nd2 O9 Nd1 O10 1_455 . -170.46(11)
C9 O9 Nd1 O4 . 2_666 -124.01(15)
Nd2 O9 Nd1 O4 1_455 2_666 64.38(7)
C9 O9 Nd1 O8 . 2_767 132.33(15)
Nd2 O9 Nd1 O8 1_455 2_767 -39.29(13)
C9 O9 Nd1 O13 . . 86.61(14)
Nd2 O9 Nd1 O13 1_455 . -85.03(8)
C9 O9 Nd1 O7 . 2_767 -121.73(17)
Nd2 O9 Nd1 O7 1_455 2_767 66.65(16)
Nd2 O9 Nd1 C9 1_455 . -171.62(18)
C9 O9 Nd1 C8 . 2_767 163.81(17)
Nd2 O9 Nd1 C8 1_455 2_767 -7.8(2)
O10 C9 Nd1 O6 . . 17.66(17)
O9 C9 Nd1 O6 . . -160.23(14)
O10 C9 Nd1 O1 . . -57.57(17)
O9 C9 Nd1 O1 . . 124.55(14)
O10 C9 Nd1 O12 . 1_545 160.39(17)
O9 C9 Nd1 O12 . 1_545 -17.50(14)
O9 C9 Nd1 O10 . . -177.9(3)
O10 C9 Nd1 O4 . 2_666 -127.27(17)
O9 C9 Nd1 O4 . 2_666 54.85(14)
O10 C9 Nd1 O8 . 2_767 95.1(2)
O9 C9 Nd1 O8 . 2_767 -82.8(2)
O10 C9 Nd1 O13 . . 92.39(16)
O9 C9 Nd1 O13 . . -85.29(14)
O10 C9 Nd1 O9 . . 177.9(3)
O10 C9 Nd1 O7 . 2_767 -58.5(2)
O9 C9 Nd1 O7 . 2_767 123.67(17)
C5 O5 Nd2 O3 . 2_766 152.9(2)
C5 O5 Nd2 O7 . 2_767 -49.1(3)
C5 O5 Nd2 O9 . 1_655 134.6(3)
C5 O5 Nd2 O14 . . -21.0(3)
C5 O5 Nd2 O2 . . 67.1(3)
C5 O5 Nd2 O11 . 1_645 -115.3(3)
C5 O5 Nd2 O12 . 1_645 -153.2(3)
C5 O5 Nd2 O1 . . 21.3(3)
C5 O5 Nd2 C12 . 1_645 -134.2(3)
C5 O5 Nd2 C1 . . 43.9(3)
O3 Nd2 C1 O2 2_766 . -28.72(15)
O5 Nd2 C1 O2 . . 113.01(15)
O7 Nd2 C1 O2 2_767 . -173.50(14)
O9 Nd2 C1 O2 1_655 . 43.23(15)
O14 Nd2 C1 O2 . . -103.41(15)
O11 Nd2 C1 O2 1_645 . -105.89(18)
O12 Nd2 C1 O2 1_645 . 55.3(2)
O1 Nd2 C1 O2 . . 175.3(2)
O3 Nd2 C1 O1 2_766 . 155.99(13)
O5 Nd2 C1 O1 . . -62.28(14)
O7 Nd2 C1 O1 2_767 . 11.21(14)
O9 Nd2 C1 O1 1_655 . -132.06(14)
O14 Nd2 C1 O1 . . 81.30(14)
O2 Nd2 C1 O1 . . -175.3(2)
O11 Nd2 C1 O1 1_645 . 78.83(18)
O12 Nd2 C1 O1 1_645 . -119.99(19)
O2 C1 C2 C3 . . 124.9(3)
O1 C1 C2 C3 . . -57.6(3)
C1 C2 C3 C4 . . -70.1(3)
C2 C3 C4 O3 . . 19.3(3)
C2 C3 C4 O4 . . -161.7(2)
O5 C5 O6 Nd1 . . 4.5(5)
C6 C5 O6 Nd1 . . -175.2(2)
O1 Nd1 O6 C5 . . -46.4(3)
O12 Nd1 O6 C5 1_545 . 119.0(3)
O10 Nd1 O6 C5 . . -122.8(3)
O4 Nd1 O6 C5 2_666 . -18.6(4)
O8 Nd1 O6 C5 2_767 . 79.0(3)
O13 Nd1 O6 C5 . . 158.8(3)
O9 Nd1 O6 C5 . . -140.9(3)
O7 Nd1 O6 C5 2_767 . 26.0(3)
C9 Nd1 O6 C5 . . -130.4(3)
C8 Nd1 O6 C5 2_767 . 52.9(3)
O1 C1 O2 Nd2 . . 4.7(2)
C2 C1 O2 Nd2 . . -177.80(19)
O3 Nd2 O2 C1 2_766 . 151.29(15)
O5 Nd2 O2 C1 . . -69.47(15)
O7 Nd2 O2 C1 2_767 . 7.35(16)
O9 Nd2 O2 C1 1_655 . -134.35(15)
O14 Nd2 O2 C1 . . 71.00(15)
O11 Nd2 O2 C1 1_645 . 114.54(16)
O12 Nd2 O2 C1 1_645 . -153.82(13)
O1 Nd2 O2 C1 . . -2.63(13)
C12 Nd2 O2 C1 1_645 . 163.18(16)
O2 C1 O1 Nd1 . . 177.7(3)
C2 C1 O1 Nd1 . . 0.2(5)
Nd2 C1 O1 Nd1 . . -177.8(4)
O2 C1 O1 Nd2 . . -4.5(2)
C2 C1 O1 Nd2 . . 177.97(19)
O6 Nd1 O1 C1 . . -114.5(4)
O12 Nd1 O1 C1 1_545 . 80.9(4)
O10 Nd1 O1 C1 . . -34.5(4)
O4 Nd1 O1 C1 2_666 . 83.3(4)
O8 Nd1 O1 C1 2_767 . -177.9(4)
O13 Nd1 O1 C1 . . -68.3(4)
O9 Nd1 O1 C1 . . 9.0(4)
O7 Nd1 O1 C1 2_767 . 167.0(4)
C9 Nd1 O1 C1 . . -12.6(4)
C8 Nd1 O1 C1 2_767 . 175.7(4)
O6 Nd1 O1 Nd2 . . 67.86(7)
O12 Nd1 O1 Nd2 1_545 . -96.78(10)
O10 Nd1 O1 Nd2 . . 147.84(8)
O4 Nd1 O1 Nd2 2_666 . -94.36(8)
O8 Nd1 O1 Nd2 2_767 . 4.44(10)
O13 Nd1 O1 Nd2 . . 114.26(11)
O9 Nd1 O1 Nd2 . . -168.59(6)
O7 Nd1 O1 Nd2 2_767 . -10.63(6)
C9 Nd1 O1 Nd2 . . 169.74(8)
C8 Nd1 O1 Nd2 2_767 . -1.94(7)
O3 Nd2 O1 C1 2_766 . -28.74(16)
O5 Nd2 O1 C1 . . 115.94(14)
O7 Nd2 O1 C1 2_767 . -167.95(15)
O9 Nd2 O1 C1 1_655 . 51.20(14)
O14 Nd2 O1 C1 . . -90.55(14)
O2 Nd2 O1 C1 . . 2.57(13)
O11 Nd2 O1 C1 1_645 . -131.80(14)
O12 Nd2 O1 C1 1_645 . 130.08(16)
C12 Nd2 O1 C1 1_645 . -161.89(16)
O3 Nd2 O1 Nd1 2_766 . 150.34(7)
O5 Nd2 O1 Nd1 . . -64.98(7)
O7 Nd2 O1 Nd1 2_767 . 11.13(6)
O9 Nd2 O1 Nd1 1_655 . -129.71(7)
O14 Nd2 O1 Nd1 . . 88.53(8)
O2 Nd2 O1 Nd1 . . -178.34(11)
O11 Nd2 O1 Nd1 1_645 . 47.28(12)
O12 Nd2 O1 Nd1 1_645 . -50.84(17)
C12 Nd2 O1 Nd1 1_645 . 17.19(19)
C1 Nd2 O1 Nd1 . . 179.08(17)
O4 C4 O3 Nd2 . 2_766 40.0(4)
C3 C4 O3 Nd2 . 2_766 -141.1(2)
O3 C4 O4 Nd1 . 2_666 -5.9(4)
C3 C4 O4 Nd1 . 2_666 175.16(16)
O12 C12 O11 Nd2 . 1_465 -0.7(3)
C11 C12 O11 Nd2 . 1_465 179.5(2)
